data_4501199
loop_
_publ_author_name
'Adelani, Pius O.'
'Albrecht-Schmitt, Thomas E.'

_publ_section_title
;
 Syntheses of Uranyl Diphosphonate Compounds Using Encapsulated Cations as
 Structure Directing Agents
;
_journal_issue 9
_journal_name_full 'Crystal Growth &amp; Design'
_journal_page_first 4227
_journal_paper_doi 10.1021/cg200872a
_journal_volume 11
_journal_year 2011
_chemical_formula_moiety 'C20 H24 O21 P4 U2'
_chemical_formula_sum 'C20 H24 O21 P4 U2'
_chemical_formula_weight 1200.33
_chemical_name_systematic
; 
 ? 
;
_space_group_IT_number 2
_symmetry_cell_setting triclinic
_symmetry_space_group_name_Hall '-P 1'
_symmetry_space_group_name_H-M 'P -1'
_atom_sites_solution_hydrogens geom
_atom_sites_solution_primary direct
_atom_sites_solution_secondary difmap
_audit_creation_method SHELXL-97
_cell_angle_alpha 92.6250(10)
_cell_angle_beta 114.8990(10)
_cell_angle_gamma 110.6280(10)
_cell_formula_units_Z 1
_cell_length_a 9.7762(8)
_cell_length_b 9.8409(8)
_cell_length_c 10.3044(9)
_cell_measurement_reflns_used 4110
_cell_measurement_temperature 100(2)
_cell_measurement_theta_max 27.47
_cell_measurement_theta_min 2.27
_cell_volume 819.26(12)
_computing_cell_refinement 'Bruker SAINT'
_computing_data_collection 'Bruker APEX2'
_computing_data_reduction 'Bruker SAINT'
_computing_molecular_graphics 'Bruker SHELXTL'
_computing_publication_material 'Bruker SHELXTL'
_computing_structure_refinement 'SHELXL-97 (Sheldrick, 1997)'
_computing_structure_solution 'SHELXS-97 (Sheldrick, 1990)'
_diffrn_ambient_temperature 100(2)
_diffrn_measured_fraction_theta_full 0.986
_diffrn_measured_fraction_theta_max 0.986
_diffrn_measurement_device_type 'Bruker APEX-II CCD'
_diffrn_measurement_method '\f and \w scans'
_diffrn_radiation_monochromator graphite
_diffrn_radiation_source 'fine-focus sealed tube'
_diffrn_radiation_type MoK\a
_diffrn_radiation_wavelength 0.71073
_diffrn_reflns_av_R_equivalents 0.0327
_diffrn_reflns_av_sigmaI/netI 0.0418
_diffrn_reflns_limit_h_max 12
_diffrn_reflns_limit_h_min -12
_diffrn_reflns_limit_k_max 12
_diffrn_reflns_limit_k_min -12
_diffrn_reflns_limit_l_max 13
_diffrn_reflns_limit_l_min -13
_diffrn_reflns_number 9711
_diffrn_reflns_theta_full 27.48
_diffrn_reflns_theta_max 27.48
_diffrn_reflns_theta_min 2.24
_diffrn_standards_number 0
_exptl_absorpt_coefficient_mu 10.152
_exptl_absorpt_correction_T_max 0.7456
_exptl_absorpt_correction_T_min 0.6141
_exptl_absorpt_correction_type multi-scan
_exptl_absorpt_process_details SHELXPREP
_exptl_crystal_colour yellow
_exptl_crystal_density_diffrn 2.433
_exptl_crystal_density_method 'not measured'
_exptl_crystal_description tablet
_exptl_crystal_F_000 556
_exptl_crystal_size_max 0.080
_exptl_crystal_size_mid 0.029
_exptl_crystal_size_min 0.020
_refine_diff_density_max 1.904
_refine_diff_density_min -0.742
_refine_diff_density_rms 0.166
_refine_ls_extinction_method none
_refine_ls_goodness_of_fit_ref 1.030
_refine_ls_hydrogen_treatment constr
_refine_ls_matrix_type full
_refine_ls_number_parameters 212
_refine_ls_number_reflns 3706
_refine_ls_number_restraints 0
_refine_ls_restrained_S_all 1.030
_refine_ls_R_factor_all 0.0297
_refine_ls_R_factor_gt 0.0244
_refine_ls_shift/su_max 0.001
_refine_ls_shift/su_mean 0.000
_refine_ls_structure_factor_coef Fsqd
_refine_ls_weighting_details 'calc w=1/[\s^2^(Fo^2^)+(0.0262P)^2^+0.0000P] where P=(Fo^2^+2Fc^2^)/3'
_refine_ls_weighting_scheme calc
_refine_ls_wR_factor_gt 0.0527
_refine_ls_wR_factor_ref 0.0548
_reflns_number_gt 3316
_reflns_number_total 3706
_reflns_threshold_expression >2sigma(I)
_cod_data_source_file cg200872a_si_001.cif
_cod_data_source_block p-1pius
_cod_database_code 4501199

loop_
_symmetry_equiv_pos_as_xyz
'x, y, z'
'-x, -y, -z'

loop_
_atom_site_label
_atom_site_type_symbol
_atom_site_fract_x
_atom_site_fract_y
_atom_site_fract_z
_atom_site_U_iso_or_equiv
_atom_site_adp_type
_atom_site_occupancy
_atom_site_symmetry_multiplicity
_atom_site_calc_flag
_atom_site_refinement_flags
U1 U 0.33142(2) 0.537073(18) 0.556986(19) 0.01114(6) Uani 1 1 d .
P1 P 0.69800(14) 0.77239(13) 0.69867(13) 0.0124(2) Uani 1 1 d .
P2 P 0.88841(14) 1.26922(13) 0.35573(13) 0.0117(2) Uani 1 1 d .
O1 O 0.2921(4) 0.6389(3) 0.4179(3) 0.0142(7) Uani 1 1 d .
O2 O 0.3753(4) 0.4368(3) 0.6964(4) 0.0164(7) Uani 1 1 d .
O3 O 0.5567(4) 0.7707(3) 0.7252(3) 0.0153(7) Uani 1 1 d .
O4 O 0.6269(4) 0.6203(3) 0.5951(3) 0.0138(7) Uani 1 1 d .
O5 O 0.8591(4) 0.8011(4) 0.8409(4) 0.0181(7) Uani 1 1 d .
O6 O 1.0731(4) 1.3486(3) 0.4209(4) 0.0151(7) Uani 1 1 d .
O7 O 0.8103(4) 1.1718(4) 0.1981(4) 0.0190(7) Uani 1 1 d .
O8 O 0.8033(4) 1.3728(3) 0.3502(3) 0.0146(7) Uani 1 1 d .
O9 O 0.8764(4) 0.6161(4) 1.0064(4) 0.0287(9) Uani 1 1 d .
O10 O 0.7911(5) 0.2976(4) 0.9788(4) 0.0284(8) Uani 1 1 d .
O1W O 0.3461(14) 0.1504(12) 0.9604(12) 0.070(3) Uiso 0.50 1 d P
C1 C 0.7599(5) 0.9179(5) 0.6100(5) 0.0127(9) Uani 1 1 d .
C2 C 0.9246(6) 1.0141(5) 0.6598(5) 0.0146(9) Uani 1 1 d .
H2A H 1.0093 1.0077 0.7461 0.018 Uiso 1 1 calc R
C6 C 0.6353(6) 0.9295(5) 0.4853(5) 0.0178(10) Uani 1 1 d .
H6A H 0.5229 0.8642 0.4521 0.021 Uiso 1 1 calc R
C4 C 0.8405(5) 1.1328(5) 0.4573(5) 0.0114(9) Uani 1 1 d .
C3 C 0.9636(6) 1.1198(5) 0.5814(5) 0.0164(10) Uani 1 1 d .
H3A H 1.0760 1.1840 0.6133 0.020 Uiso 1 1 calc R
C5 C 0.6759(6) 1.0363(5) 0.4104(5) 0.0196(10) Uani 1 1 d .
H5A H 0.5909 1.0444 0.3256 0.024 Uiso 1 1 calc R
C7 C 0.7308(7) 0.5100(6) 1.0093(6) 0.0284(12) Uani 1 1 d .
H7A H 0.6421 0.5467 0.9739 0.034 Uiso 1 1 calc R
H7B H 0.7578 0.5002 1.1115 0.034 Uiso 1 1 calc R
C8 C 0.6715(7) 0.3612(6) 0.9139(6) 0.0294(13) Uani 1 1 d .
H8A H 0.5632 0.2939 0.9042 0.035 Uiso 1 1 calc R
H8B H 0.6572 0.3727 0.8146 0.035 Uiso 1 1 calc R
C9 C 0.8330(6) 0.2362(6) 0.8782(6) 0.0236(11) Uani 1 1 d .
H9A H 0.7345 0.1931 0.7803 0.028 Uiso 1 1 calc R
H9B H 0.8653 0.1548 0.9132 0.028 Uiso 1 1 calc R
C10 C 0.9710(6) 0.3512(6) 0.8646(6) 0.0242(11) Uani 1 1 d .
H10A H 0.9765 0.3139 0.7768 0.029 Uiso 1 1 calc R
H10B H 0.9515 0.4430 0.8526 0.029 Uiso 1 1 calc R

loop_
_atom_site_aniso_label
_atom_site_aniso_U_11
_atom_site_aniso_U_22
_atom_site_aniso_U_33
_atom_site_aniso_U_23
_atom_site_aniso_U_13
_atom_site_aniso_U_12
U1 0.00945(9) 0.01152(9) 0.01863(10) 0.00880(6) 0.00963(7) 0.00648(6)
P1 0.0108(6) 0.0129(6) 0.0168(6) 0.0082(5) 0.0080(5) 0.0060(5)
P2 0.0109(6) 0.0116(5) 0.0174(6) 0.0070(5) 0.0093(5) 0.0062(5)
O1 0.0109(15) 0.0148(16) 0.0181(17) 0.0086(13) 0.0070(14) 0.0059(13)
O2 0.0124(16) 0.0209(17) 0.0230(18) 0.0126(14) 0.0114(14) 0.0096(14)
O3 0.0171(17) 0.0149(16) 0.0184(17) 0.0075(13) 0.0115(14) 0.0069(14)
O4 0.0116(15) 0.0137(16) 0.0215(17) 0.0070(13) 0.0103(14) 0.0074(13)
O5 0.0127(16) 0.0216(18) 0.0220(18) 0.0114(14) 0.0071(14) 0.0095(14)
O6 0.0117(16) 0.0141(16) 0.0258(18) 0.0104(14) 0.0124(14) 0.0068(13)
O7 0.0242(18) 0.0185(17) 0.0172(17) 0.0044(14) 0.0125(15) 0.0084(15)
O8 0.0147(16) 0.0131(16) 0.0228(18) 0.0083(14) 0.0127(14) 0.0077(13)
O9 0.025(2) 0.032(2) 0.027(2) 0.0152(17) 0.0086(17) 0.0125(17)
O10 0.034(2) 0.035(2) 0.026(2) 0.0139(17) 0.0153(18) 0.0224(18)
C1 0.013(2) 0.013(2) 0.019(2) 0.0078(18) 0.012(2) 0.0075(18)
C2 0.012(2) 0.016(2) 0.011(2) 0.0008(19) 0.0043(19) 0.0026(19)
C6 0.010(2) 0.016(2) 0.025(3) 0.011(2) 0.008(2) 0.0025(19)
C4 0.011(2) 0.013(2) 0.016(2) 0.0050(18) 0.0100(19) 0.0065(18)
C3 0.014(2) 0.013(2) 0.024(3) 0.006(2) 0.010(2) 0.0046(19)
C5 0.012(2) 0.020(3) 0.023(3) 0.011(2) 0.005(2) 0.006(2)
C7 0.031(3) 0.033(3) 0.033(3) 0.014(3) 0.020(3) 0.019(3)
C8 0.027(3) 0.033(3) 0.036(3) 0.017(3) 0.016(3) 0.018(3)
C9 0.027(3) 0.024(3) 0.022(3) 0.006(2) 0.010(2) 0.015(2)
C10 0.027(3) 0.028(3) 0.021(3) 0.013(2) 0.011(2) 0.016(2)

loop_
_atom_type_symbol
_atom_type_description
_atom_type_scat_dispersion_real
_atom_type_scat_dispersion_imag
_atom_type_scat_source
C C 0.0033 0.0016 'International Tables Vol C Tables 4.2.6.8 and 6.1.1.4'
H H 0.0000 0.0000 'International Tables Vol C Tables 4.2.6.8 and 6.1.1.4'
O O 0.0106 0.0060 'International Tables Vol C Tables 4.2.6.8 and 6.1.1.4'
P P 0.1023 0.0942 'International Tables Vol C Tables 4.2.6.8 and 6.1.1.4'
U U -9.6767 9.6646 'International Tables Vol C Tables 4.2.6.8 and 6.1.1.4'

loop_
_geom_angle_atom_site_label_1
_geom_angle_atom_site_label_2
_geom_angle_atom_site_label_3
_geom_angle
_geom_angle_site_symmetry_1
_geom_angle_site_symmetry_3
O2 U1 O1 178.68(13) . .
O2 U1 O8 90.70(12) . 2_676
O1 U1 O8 90.26(12) . 2_676
O2 U1 O6 90.36(13) . 1_445
O1 U1 O6 90.65(12) . 1_445
O8 U1 O6 82.95(11) 2_676 1_445
O2 U1 O4 91.41(12) . 2_666
O1 U1 O4 88.01(12) . 2_666
O8 U1 O4 159.52(11) 2_676 2_666
O6 U1 O4 76.66(10) 1_445 2_666
O2 U1 O3 91.76(13) . .
O1 U1 O3 87.54(12) . .
O8 U1 O3 78.90(10) 2_676 .
O6 U1 O3 161.75(10) 1_445 .
O4 U1 O3 121.39(10) 2_666 .
O2 U1 O4 89.71(12) . .
O1 U1 O4 88.97(12) . .
O8 U1 O4 136.26(10) 2_676 .
O6 U1 O4 140.79(10) 1_445 .
O4 U1 O4 64.14(12) 2_666 .
O3 U1 O4 57.37(10) . .
O2 U1 P1 92.82(10) . .
O1 U1 P1 86.04(10) . .
O8 U1 P1 107.14(8) 2_676 .
O6 U1 P1 169.37(8) 1_445 .
O4 U1 P1 93.11(7) 2_666 .
O3 U1 P1 28.28(7) . .
O4 U1 P1 29.22(7) . .
O3 P1 O4 104.01(18) . .
O3 P1 O5 114.22(18) . .
O4 P1 O5 112.96(18) . .
O3 P1 C1 112.28(19) . .
O4 P1 C1 109.20(19) . .
O5 P1 C1 104.3(2) . .
O3 P1 U1 50.07(13) . .
O4 P1 U1 54.22(11) . .
O5 P1 U1 135.13(13) . .
C1 P1 U1 120.58(16) . .
O6 P2 O8 113.69(17) . .
O6 P2 O7 111.51(18) . .
O8 P2 O7 108.97(19) . .
O6 P2 C4 108.78(19) . .
O8 P2 C4 110.70(19) . .
O7 P2 C4 102.63(19) . .
P1 O3 U1 101.65(16) . .
P1 O4 U1 146.65(18) . 2_666
P1 O4 U1 96.56(14) . .
U1 O4 U1 115.86(12) 2_666 .
P2 O6 U1 157.59(19) . 1_665
P2 O8 U1 147.86(19) . 2_676
C10 O9 C7 114.7(4) 2_767 .
C9 O10 C8 115.1(4) . .
C2 C1 C6 120.5(4) . .
C2 C1 P1 122.5(3) . .
C6 C1 P1 117.1(3) . .
C3 C2 C1 119.1(4) . .
C3 C2 H2A 120.4 . .
C1 C2 H2A 120.4 . .
C5 C6 C1 119.6(4) . .
C5 C6 H6A 120.2 . .
C1 C6 H6A 120.2 . .
C3 C4 C5 119.0(4) . .
C3 C4 P2 121.5(3) . .
C5 C4 P2 119.5(3) . .
C4 C3 C2 120.9(4) . .
C4 C3 H3A 119.5 . .
C2 C3 H3A 119.5 . .
C6 C5 C4 120.9(4) . .
C6 C5 H5A 119.5 . .
C4 C5 H5A 119.5 . .
O9 C7 C8 110.2(4) . .
O9 C7 H7A 109.6 . .
C8 C7 H7A 109.6 . .
O9 C7 H7B 109.6 . .
C8 C7 H7B 109.6 . .
H7A C7 H7B 108.1 . .
O10 C8 C7 109.4(5) . .
O10 C8 H8A 109.8 . .
C7 C8 H8A 109.8 . .
O10 C8 H8B 109.8 . .
C7 C8 H8B 109.8 . .
H8A C8 H8B 108.2 . .
O10 C9 C10 111.9(4) . .
O10 C9 H9A 109.2 . .
C10 C9 H9A 109.2 . .
O10 C9 H9B 109.2 . .
C10 C9 H9B 109.2 . .
H9A C9 H9B 107.9 . .
O9 C10 C9 109.4(4) 2_767 .
O9 C10 H10A 109.8 2_767 .
C9 C10 H10A 109.8 . .
O9 C10 H10B 109.8 2_767 .
C9 C10 H10B 109.8 . .
H10A C10 H10B 108.2 . .

loop_
_geom_bond_atom_site_label_1
_geom_bond_atom_site_label_2
_geom_bond_distance
_geom_bond_site_symmetry_2
U1 O2 1.769(3) .
U1 O1 1.773(3) .
U1 O8 2.290(3) 2_676
U1 O6 2.294(3) 1_445
U1 O4 2.404(3) 2_666
U1 O3 2.448(3) .
U1 O4 2.553(3) .
U1 P1 3.1264(12) .
P1 O3 1.512(3) .
P1 O4 1.536(3) .
P1 O5 1.553(3) .
P1 C1 1.796(4) .
P2 O6 1.503(3) .
P2 O8 1.516(3) .
P2 O7 1.561(3) .
P2 C4 1.793(4) .
O4 U1 2.404(3) 2_666
O6 U1 2.294(3) 1_665
O8 U1 2.290(3) 2_676
O9 C10 1.432(6) 2_767
O9 C7 1.453(6) .
O10 C9 1.443(6) .
O10 C8 1.450(6) .
C1 C2 1.392(6) .
C1 C6 1.394(6) .
C2 C3 1.392(6) .
C2 H2A 0.9500 .
C6 C5 1.377(6) .
C6 H6A 0.9500 .
C4 C3 1.388(6) .
C4 C5 1.397(6) .
C3 H3A 0.9500 .
C5 H5A 0.9500 .
C7 C8 1.496(8) .
C7 H7A 0.9900 .
C7 H7B 0.9900 .
C8 H8A 0.9900 .
C8 H8B 0.9900 .
C9 C10 1.490(7) .
C9 H9A 0.9900 .
C9 H9B 0.9900 .
C10 O9 1.432(6) 2_767
C10 H10A 0.9900 .
C10 H10B 0.9900 .
